data_7707512
loop_
_publ_author_name
'Brach\<nakov\'a, Barbora'
'Monco\<l, J\'an'
'Pavlik, J\'an'
'\<Salitro\<s, Ivan'
'Bonhommeau, S\'ebastien'
'Valverde-Mu\~noz, Francisco Javier'
'Salmon, Lionel'
'Moln\'ar, G\'abor'
'Routaboul, Lucie'
'Bousseksou, Azzedine'

_publ_section_title
;
 Spin crossover metal-organic frameworks with inserted photoactive guests:
 on the quest to control the spin state by photoisomerization.
;
_journal_issue 25
_journal_name_full 'Dalton transactions (Cambridge, England : 2003)'
_journal_page_first 8877
_journal_page_last 8888
_journal_paper_doi 10.1039/d1dt01057c
_journal_volume 50
_journal_year 2021
_chemical_formula_moiety 'C16 H8 Fe N6 Pt, C12 H10 N2'
_chemical_formula_sum 'C28 H18 Fe N8 Pt'
_chemical_formula_weight 717.44
_space_group_crystal_system triclinic
_space_group_IT_number 2
_space_group_name_Hall '-P 1'
_space_group_name_H-M_alt 'P -1'
_atom_sites_solution_hydrogens geom
_atom_sites_solution_primary dual
_audit_creation_date 2020-10-19
_audit_creation_method
;
Olex2 1.3
(compiled 2020.07.31 svn.rc2a77460 for OlexSys, GUI svn.r6145)
;
_audit_update_record
;
2020-11-05 deposited with the CCDC.	2021-05-27 downloaded from the CCDC.
;
_cell_angle_alpha 79.253(3)
_cell_angle_beta 76.780(3)
_cell_angle_gamma 89.413(3)
_cell_formula_units_Z 1
_cell_length_a 6.8681(2)
_cell_length_b 7.3161(2)
_cell_length_c 13.4430(5)
_cell_measurement_reflns_used 25268
_cell_measurement_temperature 100.0
_cell_measurement_theta_max 71.94
_cell_measurement_theta_min 3.44
_cell_volume 645.67(4)
_computing_cell_refinement
;
X-Area Recipe 1.33.0.0 (STOE, 2015)
;
_computing_data_collection
;
X-Area Pilatus3_SV 1.31.150.0 (STOE, 2018)
;
_computing_data_reduction
;
X-Area Integrate 1.73.1.0 (STOE, 2018)
X-Area LANA 1.73.2.0 (STOE, 2018)
;
_computing_molecular_graphics 'Olex2 1.3 (Dolomanov et al., 2009)'
_computing_publication_material
;
STOE & Cie GmbH, X-Area, software package for collecting single-crystal or
multi-domain crystal data on STOE area-detector diffractometers, for image 
processing, for the correction and scaling of reflection intensities and 
for outlier rejection, version 1.84, Darmstadt 2018
;
_computing_structure_refinement 'SHELXL 2018/3 (Sheldrick, 2015)'
_computing_structure_solution 'SHELXT  (Sheldrick, 2015)'
_diffrn_ambient_temperature 100
_diffrn_detector 'Pilatus3R 300K'
_diffrn_detector_area_resol_mean 5.81
_diffrn_detector_type 'DECTRIS PILATUS3R 300K'
_diffrn_measured_fraction_theta_full 0.993
_diffrn_measured_fraction_theta_max 0.972
_diffrn_measurement_device 'Eulerian 4-circle diffractometer'
_diffrn_measurement_device_type 'Stoe Stadivari with Xenocs Genix3D Cu HF'
_diffrn_measurement_method '\w scans'
_diffrn_radiation_collimation '0.6 mm diameter'
_diffrn_radiation_monochromator 'Graded multilayer mirror'
_diffrn_radiation_polarisn_norm 270
_diffrn_radiation_type 'Cu K\a'
_diffrn_radiation_wavelength 1.54186
_diffrn_reflns_av_R_equivalents 0.0472
_diffrn_reflns_av_unetI/netI 0.0306
_diffrn_reflns_Laue_measured_fraction_full 0.993
_diffrn_reflns_Laue_measured_fraction_max 0.972
_diffrn_reflns_limit_h_max 5
_diffrn_reflns_limit_h_min -8
_diffrn_reflns_limit_k_max 9
_diffrn_reflns_limit_k_min -8
_diffrn_reflns_limit_l_max 16
_diffrn_reflns_limit_l_min -16
_diffrn_reflns_number 11677
_diffrn_reflns_point_group_measured_fraction_full 0.993
_diffrn_reflns_point_group_measured_fraction_max 0.972
_diffrn_reflns_theta_full 67.686
_diffrn_reflns_theta_max 71.895
_diffrn_reflns_theta_min 3.439
_diffrn_source 'Genix3D Cu HF'
_diffrn_source_current 0.600
_diffrn_source_power 0.030
_diffrn_source_voltage 50
_exptl_absorpt_coefficient_mu 14.762
_exptl_absorpt_correction_T_max 0.5898
_exptl_absorpt_correction_T_min 0.0443
_exptl_absorpt_correction_type multi-scan
_exptl_absorpt_process_details
;
STOE LANA, J. Koziskova, F. Hahn, J. Richter, J. Kozisek, 
Acta Chimica Slovaca, vol. 9, no. 2, 2016, pp. 136 - 140.
;
_exptl_crystal_colour red
_exptl_crystal_density_diffrn 1.845
_exptl_crystal_description block
_exptl_crystal_F_000 346
_exptl_crystal_size_max 0.18
_exptl_crystal_size_mid 0.13
_exptl_crystal_size_min 0.05
_refine_diff_density_max 2.993
_refine_diff_density_min -2.266
_refine_diff_density_rms 0.249
_refine_ls_extinction_method none
_refine_ls_goodness_of_fit_ref 1.069
_refine_ls_hydrogen_treatment constr
_refine_ls_matrix_type full
_refine_ls_number_parameters 175
_refine_ls_number_reflns 2462
_refine_ls_number_restraints 0
_refine_ls_restrained_S_all 1.069
_refine_ls_R_factor_all 0.0494
_refine_ls_R_factor_gt 0.0493
_refine_ls_shift/su_max 0.000
_refine_ls_shift/su_mean 0.000
_refine_ls_structure_factor_coef Fsqd
_refine_ls_weighting_details 'w=1/[\s^2^(Fo^2^)+(0.1036P)^2^+1.1896P] where P=(Fo^2^+2Fc^2^)/3'
_refine_ls_weighting_scheme calc
_refine_ls_wR_factor_gt 0.1252
_refine_ls_wR_factor_ref 0.1255
_reflns_Friedel_coverage 0.000
_reflns_number_gt 2456
_reflns_number_total 2462
_reflns_threshold_expression 'I > 2\s(I)'
_cod_data_source_file d1dt01057c2.cif
_cod_data_source_block 1@100K
_cod_depositor_comments 'Adding full bibliography for 7707511--7707512.cif.'
_cod_database_code 7707512
_shelx_shelxl_version_number 2018/3
_shelx_space_group_comment
;
The symmetry employed for this shelxl refinement is uniquely defined
by the following loop, which should always be used as a source of
symmetry information in preference to the above space-group names.
They are only intended as comments.
;
_shelx_estimated_absorpt_t_max 0.526
_shelx_estimated_absorpt_t_min 0.176
_olex2_refinement_description
;
1. Fixed Uiso
 At 1.2 times of:
  All C(H) groups
2.a Aromatic/amide H refined with riding coordinates:
 C3(H3), C4(H4), C6(H6), C7(H7), C10(H10), C11(H11), C12(H12), C13(H13),
 C14(H14)
;
_olex2_submission_special_instructions 'No special instructions were received'

loop_
_space_group_symop_operation_xyz
'x, y, z'
'-x, -y, -z'

loop_
_atom_site_label
_atom_site_type_symbol
_atom_site_fract_x
_atom_site_fract_y
_atom_site_fract_z
_atom_site_U_iso_or_equiv
_atom_site_adp_type
_atom_site_occupancy
_atom_site_site_symmetry_order
_atom_site_calc_flag
_atom_site_refinement_flags_posn
_atom_site_refinement_flags_adp
_atom_site_refinement_flags_occupancy
_atom_site_disorder_assembly
_atom_site_disorder_group
Pt1 Pt 0.000000 0.500000 0.500000 0.02211(17) Uani 1 2 d S . P . .
Fe1 Fe 0.500000 1.000000 0.500000 0.0209(3) Uani 1 2 d S . P . .
N1 N 0.3145(9) 0.8200(8) 0.4820(4) 0.0246(12) Uani 1 1 d . . . . .
N2 N 0.6732(9) 0.7987(8) 0.5300(4) 0.0266(12) Uani 1 1 d . . . . .
N3 N 0.3508(8) 0.9677(7) 0.6495(4) 0.0232(11) Uani 1 1 d . . . . .
C1 C 0.1996(10) 0.7001(10) 0.4864(5) 0.0237(13) Uani 1 1 d . . . . .
C2 C 0.7881(10) 0.6827(9) 0.5249(5) 0.0236(13) Uani 1 1 d . . . . .
C3 C 0.1527(11) 0.9843(10) 0.6749(5) 0.0293(14) Uani 1 1 d . . . . .
H3 H 0.081068 0.993573 0.621560 0.035 Uiso 1 1 calc R U . . .
C4 C 0.0461(12) 0.9886(11) 0.7760(6) 0.0331(15) Uani 1 1 d . . . . .
H4 H -0.094807 1.001431 0.790933 0.040 Uiso 1 1 calc R U . . .
C5 C 0.1506(12) 0.9736(11) 0.8550(5) 0.0330(16) Uani 1 1 d . . . . .
C6 C 0.3546(12) 0.9447(11) 0.8300(5) 0.0320(15) Uani 1 1 d . . . . .
H6 H 0.428330 0.926887 0.882634 0.038 Uiso 1 1 calc R U . . .
C7 C 0.4502(11) 0.9420(10) 0.7271(5) 0.0277(14) Uani 1 1 d . . . . .
H7 H 0.589730 0.921542 0.710738 0.033 Uiso 1 1 calc R U . . .
C8 C 0.0465(12) 0.9895(11) 0.9586(6) 0.0340(15) Uani 1 1 d . . . . .
N4 N -0.0004(10) 0.4974(10) 0.9543(5) 0.0360(14) Uani 1 1 d . . . . .
C9 C 0.1899(13) 0.4577(11) 0.8932(6) 0.0375(17) Uani 1 1 d . . . . .
C10 C 0.2036(14) 0.4768(11) 0.7859(6) 0.0385(17) Uani 1 1 d . . . . .
H10 H 0.090619 0.509976 0.757669 0.046 Uiso 1 1 calc R U . . .
C11 C 0.3872(13) 0.4460(11) 0.7215(6) 0.0396(18) Uani 1 1 d . . . . .
H11 H 0.399008 0.460948 0.648643 0.048 Uiso 1 1 calc R U . . .
C12 C 0.5521(14) 0.3940(12) 0.7621(7) 0.0424(19) Uani 1 1 d . . . . .
H12 H 0.676269 0.374130 0.717658 0.051 Uiso 1 1 calc R U . . .
C13 C 0.5328(13) 0.3712(12) 0.8697(7) 0.0405(18) Uani 1 1 d . . . . .
H13 H 0.644947 0.334787 0.898137 0.049 Uiso 1 1 calc R U . . .
C14 C 0.3533(13) 0.4007(12) 0.9353(6) 0.0395(18) Uani 1 1 d . . . . .
H14 H 0.341359 0.382421 1.008291 0.047 Uiso 1 1 calc R U . . .

loop_
_atom_site_aniso_label
_atom_site_aniso_U_11
_atom_site_aniso_U_22
_atom_site_aniso_U_33
_atom_site_aniso_U_23
_atom_site_aniso_U_13
_atom_site_aniso_U_12
Pt1 0.0189(2) 0.0238(2) 0.0229(2) -0.00508(15) -0.00288(14) 0.00117(14)
Fe1 0.0185(7) 0.0226(7) 0.0203(7) -0.0048(5) -0.0012(5) 0.0001(5)
N1 0.027(3) 0.026(3) 0.019(3) -0.004(2) -0.002(2) 0.003(2)
N2 0.023(3) 0.031(3) 0.022(3) -0.003(2) -0.001(2) -0.002(2)
N3 0.021(3) 0.023(3) 0.022(3) -0.005(2) 0.000(2) 0.002(2)
C1 0.024(3) 0.024(3) 0.024(3) -0.008(2) -0.005(2) -0.002(3)
C2 0.022(3) 0.026(3) 0.023(3) -0.002(3) -0.005(2) 0.004(3)
C3 0.030(4) 0.032(4) 0.026(3) -0.006(3) -0.006(3) -0.003(3)
C4 0.029(4) 0.038(4) 0.027(3) -0.002(3) 0.002(3) 0.003(3)
C5 0.037(4) 0.036(4) 0.022(3) -0.006(3) 0.002(3) -0.003(3)
C6 0.037(4) 0.035(4) 0.022(3) -0.004(3) -0.004(3) -0.002(3)
C7 0.030(4) 0.030(3) 0.022(3) -0.004(3) -0.003(2) -0.005(3)
C8 0.037(4) 0.031(4) 0.030(3) -0.004(3) -0.001(3) -0.004(3)
N4 0.036(4) 0.040(4) 0.029(3) -0.008(3) -0.002(2) -0.008(3)
C9 0.041(4) 0.037(4) 0.032(4) -0.010(3) 0.000(3) -0.005(3)
C10 0.047(5) 0.035(4) 0.031(4) -0.003(3) -0.006(3) -0.005(3)
C11 0.047(5) 0.036(4) 0.030(4) -0.007(3) 0.004(3) -0.004(3)
C12 0.044(5) 0.041(4) 0.038(4) -0.010(3) 0.000(3) -0.006(4)
C13 0.039(4) 0.044(4) 0.040(4) -0.018(3) -0.004(3) -0.002(3)
C14 0.044(5) 0.046(5) 0.029(4) -0.010(3) -0.007(3) -0.004(4)

loop_
_atom_type_symbol
_atom_type_description
_atom_type_scat_dispersion_real
_atom_type_scat_dispersion_imag
_atom_type_scat_source
C C 0.0181 0.0091 'International Tables Vol C Tables 4.2.6.8 and 6.1.1.4'
H H 0.0000 0.0000 'International Tables Vol C Tables 4.2.6.8 and 6.1.1.4'
Fe Fe -1.1336 3.1974 'International Tables Vol C Tables 4.2.6.8 and 6.1.1.4'
N N 0.0311 0.0180 'International Tables Vol C Tables 4.2.6.8 and 6.1.1.4'
Pt Pt -4.5932 6.9264 'International Tables Vol C Tables 4.2.6.8 and 6.1.1.4'

loop_
_geom_angle_atom_site_label_1
_geom_angle_atom_site_label_2
_geom_angle_atom_site_label_3
_geom_angle
_geom_angle_site_symmetry_1
_geom_angle_site_symmetry_3
_geom_angle_publ_flag
C1 Pt1 C1 180.0 . 2_566 ?
C1 Pt1 C2 88.4(3) . 1_455 ?
C1 Pt1 C2 91.6(3) . 2_666 ?
C1 Pt1 C2 88.4(3) 2_566 2_666 ?
C1 Pt1 C2 91.6(3) 2_566 1_455 ?
C2 Pt1 C2 180.0 2_666 1_455 ?
N1 Fe1 N1 180.0 . 2_676 ?
N1 Fe1 N3 88.0(2) 2_676 2_676 ?
N1 Fe1 N3 92.0(2) . 2_676 ?
N1 Fe1 N3 88.0(2) . . ?
N1 Fe1 N3 92.0(2) 2_676 . ?
N2 Fe1 N1 91.8(3) . 2_676 ?
N2 Fe1 N1 88.2(3) 2_676 2_676 ?
N2 Fe1 N1 88.2(3) . . ?
N2 Fe1 N1 91.8(3) 2_676 . ?
N2 Fe1 N2 180.0(2) . 2_676 ?
N2 Fe1 N3 92.4(2) 2_676 2_676 ?
N2 Fe1 N3 87.6(2) 2_676 . ?
N2 Fe1 N3 87.6(2) . 2_676 ?
N2 Fe1 N3 92.4(2) . . ?
N3 Fe1 N3 180.0 2_676 . ?
C1 N1 Fe1 170.1(5) . . ?
C2 N2 Fe1 165.2(5) . . ?
C3 N3 Fe1 120.9(5) . . ?
C3 N3 C7 118.1(6) . . ?
C7 N3 Fe1 120.8(4) . . ?
N1 C1 Pt1 177.4(6) . . ?
N2 C2 Pt1 173.4(5) . 1_655 ?
N3 C3 H3 118.5 . . ?
N3 C3 C4 123.0(7) . . ?
C4 C3 H3 118.5 . . ?
C3 C4 H4 120.6 . . ?
C3 C4 C5 118.8(7) . . ?
C5 C4 H4 120.6 . . ?
C4 C5 C8 119.9(7) . . ?
C6 C5 C4 118.3(6) . . ?
C6 C5 C8 121.8(7) . . ?
C5 C6 H6 120.3 . . ?
C5 C6 C7 119.4(7) . . ?
C7 C6 H6 120.3 . . ?
N3 C7 C6 122.2(7) . . ?
N3 C7 H7 118.9 . . ?
C6 C7 H7 118.9 . . ?
C8 C8 C5 175.9(12) 2_577 . ?
N4 N4 C9 113.8(9) 2_567 . ?
C10 C9 N4 115.8(8) . . ?
C14 C9 N4 123.6(7) . . ?
C14 C9 C10 120.6(8) . . ?
C9 C10 H10 120.7 . . ?
C11 C10 C9 118.6(8) . . ?
C11 C10 H10 120.7 . . ?
C10 C11 H11 119.4 . . ?
C12 C11 C10 121.2(8) . . ?
C12 C11 H11 119.4 . . ?
C11 C12 H12 120.5 . . ?
C11 C12 C13 119.0(8) . . ?
C13 C12 H12 120.5 . . ?
C12 C13 H13 119.4 . . ?
C14 C13 C12 121.1(9) . . ?
C14 C13 H13 119.4 . . ?
C9 C14 H14 120.3 . . ?
C13 C14 C9 119.4(8) . . ?
C13 C14 H14 120.3 . . ?

loop_
_geom_bond_atom_site_label_1
_geom_bond_atom_site_label_2
_geom_bond_distance
_geom_bond_site_symmetry_2
_geom_bond_publ_flag
Pt1 C1 1.970(7) . ?
Pt1 C1 1.970(7) 2_566 ?
Pt1 C2 1.980(7) 1_455 ?
Pt1 C2 1.980(7) 2_666 ?
Fe1 N1 1.926(6) . ?
Fe1 N1 1.926(6) 2_676 ?
Fe1 N2 1.926(6) 2_676 ?
Fe1 N2 1.926(6) . ?
Fe1 N3 2.008(5) 2_676 ?
Fe1 N3 2.008(5) . ?
N1 C1 1.170(10) . ?
N2 C2 1.154(10) . ?
N3 C3 1.335(10) . ?
N3 C7 1.356(9) . ?
C3 H3 0.9500 . ?
C3 C4 1.394(10) . ?
C4 H4 0.9500 . ?
C4 C5 1.399(11) . ?
C5 C6 1.387(12) . ?
C5 C8 1.439(10) . ?
C6 H6 0.9500 . ?
C6 C7 1.392(9) . ?
C7 H7 0.9500 . ?
C8 C8 1.186(16) 2_577 ?
N4 N4 1.239(13) 2_567 ?
N4 C9 1.434(11) . ?
C9 C10 1.404(11) . ?
C9 C14 1.395(13) . ?
C10 H10 0.9500 . ?
C10 C11 1.399(12) . ?
C11 H11 0.9500 . ?
C11 C12 1.387(14) . ?
C12 H12 0.9500 . ?
C12 C13 1.400(12) . ?
C13 H13 0.9500 . ?
C13 C14 1.383(12) . ?
C14 H14 0.9500 . ?

loop_
_geom_torsion_atom_site_label_1
_geom_torsion_atom_site_label_2
_geom_torsion_atom_site_label_3
_geom_torsion_atom_site_label_4
_geom_torsion
_geom_torsion_site_symmetry_1
_geom_torsion_site_symmetry_2
_geom_torsion_site_symmetry_3
_geom_torsion_site_symmetry_4
_geom_torsion_publ_flag
Fe1 N3 C3 C4 -170.9(6) . . . . ?
Fe1 N3 C7 C6 171.0(5) . . . . ?
N3 C3 C4 C5 -0.5(12) . . . . ?
C3 N3 C7 C6 -4.2(10) . . . . ?
C3 C4 C5 C6 -3.5(11) . . . . ?
C3 C4 C5 C8 176.0(7) . . . . ?
C4 C5 C6 C7 3.6(11) . . . . ?
C5 C6 C7 N3 0.3(11) . . . . ?
C7 N3 C3 C4 4.3(10) . . . . ?
C8 C5 C6 C7 -176.0(7) . . . . ?
N4 N4 C9 C10 -171.2(8) 2_567 . . . ?
N4 N4 C9 C14 9.8(13) 2_567 . . . ?
N4 C9 C10 C11 178.0(7) . . . . ?
N4 C9 C14 C13 -178.0(8) . . . . ?
C9 C10 C11 C12 1.3(12) . . . . ?
C10 C9 C14 C13 2.9(12) . . . . ?
C10 C11 C12 C13 0.4(12) . . . . ?
C11 C12 C13 C14 -0.4(13) . . . . ?
C12 C13 C14 C9 -1.2(13) . . . . ?
C14 C9 C10 C11 -2.9(12) . . . . ?
